data_4342514
loop_
_publ_author_name
'Lemon, Christopher M.'
'Halbach, Robert L.'
'Huynh, Michael'
'Nocera, Daniel G.'

_publ_section_title
;
 Photophysical Properties of \b-Substituted Free-Base Corroles.
;
_journal_issue 6
_journal_name_full 'Inorganic chemistry'
_journal_page_first 2713
_journal_page_last 2725
_journal_paper_doi 10.1021/ic502860g
_journal_volume 54
_journal_year 2015
_chemical_formula_moiety 'C78 H34 F20 N8 O4'
_chemical_formula_sum 'C78 H34 F20 N8 O4'
_chemical_formula_weight 1527.14
_chemical_name_systematic
;
 ? 
;
_space_group_crystal_system triclinic
_space_group_IT_number 2
_space_group_name_Hall '-P 1'
_space_group_name_H-M_alt 'P -1'
_symmetry_space_group_name_Hall '-P 1'
_symmetry_space_group_name_H-M 'P -1'
_atom_sites_solution_hydrogens geom
_atom_sites_solution_primary direct
_atom_sites_solution_secondary difmap
_audit_creation_date 2014-01-21
_audit_creation_method
;
Olex2 1.2
(compiled 2013.11.15 svn.r2834 for OlexSys, GUI svn.r4709)
;
_cell_angle_alpha 96.489(13)
_cell_angle_beta 114.139(12)
_cell_angle_gamma 105.927(12)
_cell_formula_units_Z 2
_cell_length_a 16.198(13)
_cell_length_b 17.515(14)
_cell_length_c 17.649(14)
_cell_measurement_reflns_used 7360
_cell_measurement_temperature 100(2)
_cell_measurement_theta_max 22.59
_cell_measurement_theta_min 2.24
_cell_volume 4247(6)
_computing_cell_refinement 'SAINT 7.46A (Bruker-AXS, 2009)'
_computing_data_collection 'APEX2 v2009.3.0 (Bruker-AXS, 2009)'
_computing_data_reduction 'SAINT 7.46A (Bruker-AXS, 2009)'
_computing_molecular_graphics 'Bruker SHELXTL (Sheldrick, 2008)'
_computing_publication_material 'Bruker SHELXTL (Sheldrick, 2008)'
_computing_structure_refinement 'XL (Sheldrick, 2008)'
_computing_structure_solution 'SHELXS-97 (Sheldrick, 2008)'
_diffrn_ambient_temperature 99.99
_diffrn_measured_fraction_theta_full 0.998
_diffrn_measured_fraction_theta_max 0.998
_diffrn_measurement_device_type 'Bruker APEX-II CCD'
_diffrn_measurement_method '\f and \w scans'
_diffrn_radiation_monochromator graphite
_diffrn_radiation_type MoK\a
_diffrn_radiation_wavelength 0.71073
_diffrn_reflns_av_R_equivalents 0.0850
_diffrn_reflns_av_unetI/netI 0.0981
_diffrn_reflns_limit_h_max 18
_diffrn_reflns_limit_h_min -18
_diffrn_reflns_limit_k_max 19
_diffrn_reflns_limit_k_min -19
_diffrn_reflns_limit_l_max 19
_diffrn_reflns_limit_l_min -19
_diffrn_reflns_number 50877
_diffrn_reflns_theta_full 23.53
_diffrn_reflns_theta_max 23.53
_diffrn_reflns_theta_min 1.25
_diffrn_source 'fine-focus sealed tube'
_diffrn_standards_number 0
_exptl_absorpt_coefficient_mu 0.105
_exptl_absorpt_correction_T_max 0.992
_exptl_absorpt_correction_T_min 0.952
_exptl_absorpt_correction_type multi-scan
_exptl_absorpt_process_details SADABS
_exptl_crystal_colour purple
_exptl_crystal_density_diffrn 1.194
_exptl_crystal_density_method 'not measured'
_exptl_crystal_description Plate
_exptl_crystal_F_000 1540
_exptl_crystal_size_max 0.641
_exptl_crystal_size_mid 0.389
_exptl_crystal_size_min 0.074
_platon_squeeze_details
;
Three THF molecules and one molecule of pentane removed by SQUEEZE.
;
_refine_diff_density_max 0.425
_refine_diff_density_min -0.439
_refine_diff_density_rms 0.059
_refine_ls_extinction_method none
_refine_ls_goodness_of_fit_ref 0.935
_refine_ls_hydrogen_treatment constr
_refine_ls_matrix_type full
_refine_ls_number_parameters 925
_refine_ls_number_reflns 12583
_refine_ls_number_restraints 1365
_refine_ls_restrained_S_all 0.889
_refine_ls_R_factor_all 0.1302
_refine_ls_R_factor_gt 0.0698
_refine_ls_shift/su_max 0.001
_refine_ls_shift/su_mean 0.000
_refine_ls_structure_factor_coef Fsqd
_refine_ls_weighting_details 'calc w=1/[\s^2^(Fo^2^)+(0.1141P)^2^+0.0000P] where P=(Fo^2^+2Fc^2^)/3'
_refine_ls_weighting_scheme calc
_refine_ls_wR_factor_gt 0.1812
_refine_ls_wR_factor_ref 0.2053
_reflns_number_gt 6464
_reflns_number_total 12596
_reflns_threshold_expression >2sigma(I)
_cod_data_source_file ic502860g_si_002.cif
_cod_data_source_block 3
_cod_depositor_comments 'Adding full bibliography for 4342513--4342515.cif.'
_cod_database_code 4342514
_olex2_refinement_description
;
1. Fixed Uiso
 At 1.2 times of:
  All C(H) groups, All N(H) groups
 At 1.5 times of:
  All C(H,H,H) groups
2. Rigid bond restraints
 All non-hydrogen atoms
 with sigma for 1-2 distances of 0.01 and sigma for 1-3 distances of 0.01
3. Uiso/Uaniso restraints and constraints
All non-hydrogen atoms have similar U: within 1.7A with sigma of 0.04 and sigma
for terminal atoms of 0.08
Uanis(C45) = Uanis(C46) = Uanis(C47) = Uanis(C48) = Uanis(C49) = Uanis(C50) =
Uanis(C45A) = Uanis(C46A) = Uanis(C47A) = Uanis(C48A) = Uanis(C49A) =
Uanis(C50A)
Uanis(F11) = Uanis(F12) = Uanis(F13) = Uanis(F14) = Uanis(F15) = Uanis(F11A) =
Uanis(F12A) = Uanis(F13A) = Uanis(F14A) = Uanis(F15A)
4. Others
 Sof(C45A)=Sof(C46A)=Sof(C47A)=Sof(C48A)=Sof(C49A)=Sof(C50A)=Sof(F11A)=
 Sof(F12A)=Sof(F13A)=Sof(F14A)=Sof(F15A)=1-FVAR(1)
 Sof(C45)=Sof(C46)=Sof(C47)=Sof(C48)=Sof(C49)=Sof(C50)=Sof(F11)=Sof(F12)=
 Sof(F13)=Sof(F14)=Sof(F15)=FVAR(1)
5.a Aromatic/amide H refined with riding coordinates:
 C2(H2), C13(H13), C14(H14), C18(H18), C19(H19), C23(H23), C24(H24), C26(H26),
 C27(H27), C37(H37), C38(H38), C41(H41), C42(H42), C52(H52), C53(H53), C63(H63),
  C62(H62), C58(H58), C57(H57), C65(H65), C66(H66), C77(H77), N1(H1), N2(H2A),
 N4(H4), N5(H5), N7(H7), N8(H8)
5.b Fitted hexagon refined as free rotating group:
 C45(C46,C47,C48,C49,C50), C45A(C46A,C47A,C48A,C49A,C50A), C56(C63,C62,C59,C58,
 C57), C69(C74,C73,C72,C71,C70)
5.c Idealised Me refined as rotating group:
 C22(H22A,H22B,H22C), C61(H61A,H61B,H61C)
;

loop_
_space_group_symop_id
_space_group_symop_operation_xyz
1 'x, y, z'
2 '-x, -y, -z'

loop_
_atom_site_label
_atom_site_type_symbol
_atom_site_fract_x
_atom_site_fract_y
_atom_site_fract_z
_atom_site_U_iso_or_equiv
_atom_site_adp_type
_atom_site_occupancy
_atom_site_symmetry_multiplicity
_atom_site_calc_flag
_atom_site_disorder_assembly
_atom_site_disorder_group
_atom_site_refinement_flags_posn
_atom_site_refinement_flags_adp
C1 C 0.2473(3) 0.9345(2) 0.2011(3) 0.0384(10) Uani 1 1 d . . . U
C2 C 0.2494(3) 0.9482(2) 0.2812(3) 0.0378(10) Uani 1 1 d . . . U
H2 H 0.2321 0.9894 0.3043 0.045 Uiso 1 1 calc . . R .
C3 C 0.2811(3) 0.8909(2) 0.3211(2) 0.0374(10) Uani 1 1 d A . . U
C4 C 0.3006(3) 0.8422(3) 0.2670(2) 0.0379(10) Uani 1 1 d . . . U
C5 C 0.3298(3) 0.7731(3) 0.2723(3) 0.0384(10) Uani 1 1 d . . . U
C6 C 0.3827(3) 0.7599(3) 0.3574(3) 0.0400(10) Uani 1 1 d . . . U
C7 C 0.4647(3) 0.8231(3) 0.4212(3) 0.0458(11) Uani 1 1 d . . . U
C8 C 0.5168(3) 0.8147(3) 0.5019(3) 0.0484(11) Uani 1 1 d . . . U
C9 C 0.4882(3) 0.7402(3) 0.5201(3) 0.0491(11) Uani 1 1 d . . . U
C10 C 0.4102(3) 0.6768(3) 0.4600(3) 0.0442(11) Uani 1 1 d . . . U
C11 C 0.3585(3) 0.6869(3) 0.3797(3) 0.0428(11) Uani 1 1 d . . . U
C12 C 0.3100(3) 0.7161(3) 0.1986(3) 0.0393(10) Uani 1 1 d . . . U
C13 C 0.3444(3) 0.6511(3) 0.1909(3) 0.0482(11) Uani 1 1 d . . . U
H13 H 0.3876 0.6368 0.2375 0.058 Uiso 1 1 calc . . R .
C14 C 0.3069(3) 0.6128(3) 0.1081(3) 0.0485(11) Uani 1 1 d . . . U
H14 H 0.3192 0.5672 0.0866 0.058 Uiso 1 1 calc . . R .
C15 C 0.2451(3) 0.6516(3) 0.0568(3) 0.0394(10) Uani 1 1 d . . . U
C16 C 0.1927(3) 0.6340(3) -0.0318(3) 0.0415(10) Uani 1 1 d . . . U
C17 C 0.1952(3) 0.5616(3) -0.0825(3) 0.0429(10) Uani 1 1 d . . . U
C18 C 0.1609(3) 0.4826(3) -0.0750(3) 0.0465(11) Uani 1 1 d . . . U
H18 H 0.1325 0.4738 -0.0376 0.056 Uiso 1 1 calc . . R .
C19 C 0.1666(3) 0.4166(3) -0.1199(3) 0.0467(11) Uani 1 1 d . . . U
H19 H 0.1419 0.3630 -0.1138 0.056 Uiso 1 1 calc . . R .
C20 C 0.2085(3) 0.4285(3) -0.1743(3) 0.0470(11) Uani 1 1 d . . . U
C21 C 0.2201(4) 0.3609(3) -0.2222(3) 0.0513(12) Uani 1 1 d . . . U
C22 C 0.1763(4) 0.2165(3) -0.2642(4) 0.0784(17) Uani 1 1 d . . . U
H22A H 0.1547 0.2144 -0.3253 0.118 Uiso 1 1 calc . . GR .
H22B H 0.1368 0.1662 -0.2584 0.118 Uiso 1 1 calc . . GR .
H22C H 0.2443 0.2210 -0.2370 0.118 Uiso 1 1 calc . . GR .
C23 C 0.2420(4) 0.5073(3) -0.1821(3) 0.0581(13) Uani 1 1 d . . . U
H23 H 0.2699 0.5163 -0.2198 0.070 Uiso 1 1 calc . . R .
C24 C 0.2362(4) 0.5724(3) -0.1373(3) 0.0545(13) Uani 1 1 d . . . U
H24 H 0.2605 0.6258 -0.1437 0.065 Uiso 1 1 calc . . R .
C25 C 0.1420(3) 0.6809(3) -0.0773(3) 0.0427(11) Uani 1 1 d . . . U
C26 C 0.0798(3) 0.6583(3) -0.1682(3) 0.0478(11) Uani 1 1 d . . . U
H26 H 0.0639 0.6085 -0.2075 0.057 Uiso 1 1 calc . . R .
C27 C 0.0487(3) 0.7194(3) -0.1872(3) 0.0472(11) Uani 1 1 d . . . U
H27 H 0.0072 0.7215 -0.2429 0.057 Uiso 1 1 calc . . R .
C28 C 0.0890(3) 0.7825(3) -0.1081(3) 0.0421(10) Uani 1 1 d . . . U
C29 C 0.0778(3) 0.8583(3) -0.1000(3) 0.0425(10) Uani 1 1 d . . . U
C30 C 0.0165(3) 0.8802(3) -0.1781(3) 0.0427(10) Uani 1 1 d . . . U
C31 C -0.0832(3) 0.8413(3) -0.2221(3) 0.0482(11) Uani 1 1 d . . . U
C32 C -0.1391(4) 0.8629(3) -0.2924(3) 0.0535(12) Uani 1 1 d . . . U
C33 C -0.0980(4) 0.9246(3) -0.3192(3) 0.0528(12) Uani 1 1 d . . . U
C34 C -0.0006(4) 0.9657(3) -0.2771(3) 0.0529(12) Uani 1 1 d . . . U
C35 C 0.0554(4) 0.9443(3) -0.2065(3) 0.0480(11) Uani 1 1 d . . . U
C36 C 0.1201(3) 0.9171(3) -0.0208(3) 0.0428(11) Uani 1 1 d . . . U
C37 C 0.1108(3) 0.9909(3) 0.0077(3) 0.0485(12) Uani 1 1 d . . . U
H37 H 0.0768 1.0200 -0.0279 0.058 Uiso 1 1 calc . . R .
C38 C 0.1595(3) 1.0140(3) 0.0964(3) 0.0452(11) Uani 1 1 d . . . U
H38 H 0.1652 1.0617 0.1325 0.054 Uiso 1 1 calc . . R .
C39 C 0.1990(3) 0.9542(3) 0.1232(3) 0.0404(10) Uani 1 1 d . . . U
C40 C 0.4111(3) 0.8876(3) 0.6285(3) 0.0445(11) Uani 1 1 d A . . U
C41 C 0.4979(3) 0.9447(3) 0.6955(3) 0.0522(12) Uani 1 1 d . . . U
H41 H 0.5258 1.0010 0.6989 0.063 Uiso 1 1 calc . . R .
C42 C 0.5342(3) 0.9035(3) 0.7547(3) 0.0504(12) Uani 1 1 d . . . U
H42 H 0.5922 0.9270 0.8073 0.061 Uiso 1 1 calc . . R .
C43 C 0.4727(3) 0.8206(3) 0.7258(3) 0.0496(11) Uani 1 1 d A . . U
C44 C 0.4750(3) 0.7483(3) 0.7508(3) 0.0482(11) Uani 1 1 d . . . U
C45 C 0.5566(5) 0.7535(6) 0.8359(4) 0.0557(7) Uani 0.564(5) 1 d A 1 . U
C46 C 0.5431(4) 0.7308(4) 0.9041(4) 0.0557(7) Uani 0.564(5) 1 d A 1 G U
C47 C 0.6224(5) 0.7376(4) 0.9801(4) 0.0557(7) Uani 0.564(5) 1 d A 1 G U
C48 C 0.7151(4) 0.7671(4) 0.9878(3) 0.0557(7) Uani 0.564(5) 1 d A 1 G U
C49 C 0.7286(5) 0.7899(5) 0.9196(5) 0.0557(7) Uani 0.564(5) 1 d A 1 G U
C50 C 0.6494(6) 0.7831(6) 0.8436(4) 0.0557(7) Uani 0.564(5) 1 d A 1 G U
F11 F 0.4554(4) 0.7048(4) 0.8947(4) 0.0745(7) Uani 0.564(5) 1 d A 1 . U
F12 F 0.6071(4) 0.7197(4) 1.0448(3) 0.0745(7) Uani 0.564(5) 1 d A 1 . U
F13 F 0.7928(4) 0.7750(4) 1.0615(4) 0.0745(7) Uani 0.564(5) 1 d A 1 . U
F14 F 0.8186(5) 0.8112(5) 0.9272(4) 0.0745(7) Uani 0.564(5) 1 d A 1 . U
F15 F 0.6669(7) 0.7975(7) 0.7806(6) 0.0745(7) Uani 0.564(5) 1 d A 1 . U
C45A C 0.5597(7) 0.7584(7) 0.8383(5) 0.0557(7) Uani 0.436(5) 1 d A 2 . U
C46A C 0.5375(5) 0.7586(6) 0.9065(6) 0.0557(7) Uani 0.436(5) 1 d A 2 G U
C47A C 0.6100(6) 0.7733(6) 0.9895(5) 0.0557(7) Uani 0.436(5) 1 d A 2 G U
C48A C 0.7047(5) 0.7878(6) 1.0043(4) 0.0557(7) Uani 0.436(5) 1 d A 2 G U
C49A C 0.7270(6) 0.7876(7) 0.9361(6) 0.0557(7) Uani 0.436(5) 1 d A 2 G U
C50A C 0.6545(8) 0.7729(9) 0.8531(5) 0.0557(7) Uani 0.436(5) 1 d A 2 G U
F11A F 0.4477(6) 0.7406(6) 0.9010(5) 0.0745(7) Uani 0.436(5) 1 d A 2 . U
F12A F 0.5916(5) 0.7659(5) 1.0572(4) 0.0745(7) Uani 0.436(5) 1 d A 2 . U
F13A F 0.7744(5) 0.7990(5) 1.0800(5) 0.0745(7) Uani 0.436(5) 1 d A 2 . U
F14A F 0.8157(7) 0.8114(7) 0.9521(5) 0.0745(7) Uani 0.436(5) 1 d A 2 . U
F15A F 0.6762(9) 0.7862(9) 0.7908(8) 0.0745(7) Uani 0.436(5) 1 d A 2 . U
C51 C 0.4075(3) 0.6708(3) 0.7014(3) 0.0450(11) Uani 1 1 d A . . U
C52 C 0.4076(3) 0.5935(3) 0.7242(3) 0.0547(12) Uani 1 1 d . . . U
H52 H 0.4547 0.5867 0.7745 0.066 Uiso 1 1 calc A . R .
C53 C 0.3279(3) 0.5327(3) 0.6602(3) 0.0467(11) Uani 1 1 d A . . U
H53 H 0.3083 0.4756 0.6569 0.056 Uiso 1 1 calc . . R .
C54 C 0.2788(3) 0.5735(3) 0.5977(3) 0.0442(11) Uani 1 1 d . . . U
C55 C 0.1919(3) 0.5302(3) 0.5207(3) 0.0415(10) Uani 1 1 d A . . U
C56 C 0.1427(2) 0.43968(13) 0.50732(18) 0.0426(10) Uani 1 1 d . . . U
C63 C 0.1379(2) 0.38077(18) 0.44432(16) 0.0504(12) Uani 1 1 d A . G U
H63 H 0.1640 0.3972 0.4069 0.060 Uiso 1 1 calc . . R .
C62 C 0.0948(2) 0.29780(16) 0.43604(16) 0.0513(12) Uani 1 1 d A . G U
H62 H 0.0915 0.2575 0.3930 0.062 Uiso 1 1 calc . . R .
C59 C 0.0565(2) 0.27375(13) 0.49077(18) 0.0492(11) Uani 1 1 d A . G U
C58 C 0.0614(2) 0.33266(17) 0.55377(17) 0.0488(11) Uani 1 1 d A . G U
H58 H 0.0353 0.3162 0.5912 0.059 Uiso 1 1 calc . . R .
C57 C 0.1045(2) 0.41563(15) 0.56205(16) 0.0459(11) Uani 1 1 d A . G U
H57 H 0.1078 0.4559 0.6051 0.055 Uiso 1 1 calc . . R .
C60 C 0.0146(4) 0.1836(3) 0.4799(3) 0.0586(13) Uani 1 1 d . . . U
C61 C -0.0794(5) 0.0792(3) 0.5145(4) 0.0872(19) Uani 1 1 d . . . U
H61A H -0.1205 0.0534 0.4529 0.131 Uiso 1 1 calc A . GR .
H61B H -0.1195 0.0727 0.5442 0.131 Uiso 1 1 calc . . GR .
H61C H -0.0315 0.0529 0.5377 0.131 Uiso 1 1 calc . . GR .
C64 C 0.1491(3) 0.5646(3) 0.4546(3) 0.0396(10) Uani 1 1 d . . . U
C65 C 0.0603(3) 0.5280(3) 0.3770(3) 0.0460(11) Uani 1 1 d A . . U
H65 H 0.0165 0.4733 0.3607 0.055 Uiso 1 1 calc . . R .
C66 C 0.0484(3) 0.5839(3) 0.3302(3) 0.0418(11) Uani 1 1 d . . . U
H66 H -0.0043 0.5745 0.2755 0.050 Uiso 1 1 calc A . R .
C67 C 0.1276(3) 0.6588(3) 0.3763(2) 0.0401(10) Uani 1 1 d A . . U
C68 C 0.1499(3) 0.7343(3) 0.3539(3) 0.0394(10) Uani 1 1 d . . . U
C69 C 0.09294(19) 0.73514(17) 0.26164(12) 0.0394(10) Uani 1 1 d A . . U
C74 C 0.0819(2) 0.67837(14) 0.19325(16) 0.0376(10) Uani 1 1 d . . G U
C73 C 0.0401(2) 0.68765(16) 0.11029(14) 0.0441(11) Uani 1 1 d A . G U
C72 C 0.0093(2) 0.75369(18) 0.09572(13) 0.0470(11) Uani 1 1 d . . G U
C71 C 0.0203(2) 0.81046(15) 0.16411(17) 0.0458(11) Uani 1 1 d A . G U
C70 C 0.0621(2) 0.80118(15) 0.24707(15) 0.0434(11) Uani 1 1 d . . G U
C75 C 0.2252(3) 0.8064(3) 0.4126(3) 0.0384(10) Uani 1 1 d A . . U
C76 C 0.2829(3) 0.8764(3) 0.4023(3) 0.0401(10) Uani 1 1 d . . . U
C77 C 0.3550(3) 0.9254(3) 0.4834(3) 0.0416(11) Uani 1 1 d A . . U
H77 H 0.4027 0.9770 0.4950 0.050 Uiso 1 1 calc . . R .
C78 C 0.3444(3) 0.8852(3) 0.5440(3) 0.0432(11) Uani 1 1 d . . . U
N1 N 0.2814(2) 0.8707(2) 0.1954(2) 0.0382(8) Uani 1 1 d . . . U
H1 H 0.2895 0.8515 0.1517 0.046 Uiso 1 1 calc . . R .
N2 N 0.2497(2) 0.7142(2) 0.1148(2) 0.0412(9) Uani 1 1 d . . . U
H2A H 0.2187 0.7485 0.1006 0.049 Uiso 1 1 calc . . R .
N3 N 0.1443(2) 0.7565(2) -0.0420(2) 0.0413(9) Uani 1 1 d . . . U
N4 N 0.1763(2) 0.8997(2) 0.0507(2) 0.0416(9) Uani 1 1 d . . . U
H4 H 0.1959 0.8576 0.0503 0.050 Uiso 1 1 calc . . R .
N5 N 0.3974(2) 0.8148(2) 0.6502(2) 0.0459(9) Uani 1 1 d . . . U
H5 H 0.3465 0.7699 0.6194 0.055 Uiso 1 1 calc A . R .
N6 N 0.3284(2) 0.6553(2) 0.6233(2) 0.0449(9) Uani 1 1 d A . . U
N7 N 0.1855(2) 0.6443(2) 0.4526(2) 0.0436(9) Uani 1 1 d A . . U
H7 H 0.2387 0.6816 0.4943 0.052 Uiso 1 1 calc . . R .
N8 N 0.2639(2) 0.8144(2) 0.4998(2) 0.0416(9) Uani 1 1 d A . . U
H8 H 0.2405 0.7792 0.5241 0.050 Uiso 1 1 calc . . R .
O1 O 0.2697(3) 0.3691(2) -0.2562(2) 0.0765(11) Uani 1 1 d . . . U
O2 O 0.1661(2) 0.2871(2) -0.2227(2) 0.0636(9) Uani 1 1 d . . . U
O3 O 0.0180(3) 0.1321(2) 0.4307(3) 0.0966(14) Uani 1 1 d A . . U
O4 O -0.0301(3) 0.16588(19) 0.5275(2) 0.0660(10) Uani 1 1 d A . . U
F1 F 0.49645(17) 0.89490(14) 0.40501(15) 0.0521(7) Uani 1 1 d . . . U
F2 F 0.59399(19) 0.87815(16) 0.56064(16) 0.0629(8) Uani 1 1 d . . . U
F3 F 0.54061(19) 0.73255(17) 0.59880(15) 0.0657(8) Uani 1 1 d . . . U
F4 F 0.38358(18) 0.60421(16) 0.47680(16) 0.0575(7) Uani 1 1 d . . . U
F5 F 0.28110(17) 0.62218(15) 0.32369(15) 0.0508(7) Uani 1 1 d . . . U
F6 F -0.12613(19) 0.77983(18) -0.19723(17) 0.0713(8) Uani 1 1 d . . . U
F7 F -0.2345(2) 0.8218(2) -0.33488(18) 0.0817(9) Uani 1 1 d . . . U
F8 F -0.1527(2) 0.94564(17) -0.38820(16) 0.0729(9) Uani 1 1 d . . . U
F9 F 0.0412(2) 1.02589(16) -0.30385(18) 0.0773(9) Uani 1 1 d . . . U
F10 F 0.1513(2) 0.98461(16) -0.16720(17) 0.0672(8) Uani 1 1 d . . . U
F16 F 0.06675(17) 0.85448(15) 0.30810(15) 0.0521(7) Uani 1 1 d A . . U
F17 F -0.00843(18) 0.87348(15) 0.15061(16) 0.0576(7) Uani 1 1 d . . . U
F18 F -0.02922(18) 0.76409(17) 0.01621(15) 0.0616(8) Uani 1 1 d A . . U
F19 F 0.02745(17) 0.63271(16) 0.04481(14) 0.0556(7) Uani 1 1 d . . . U
F20 F 0.11095(17) 0.61652(14) 0.20224(14) 0.0472(6) Uani 1 1 d A . . U

loop_
_atom_site_aniso_label
_atom_site_aniso_U_11
_atom_site_aniso_U_22
_atom_site_aniso_U_33
_atom_site_aniso_U_23
_atom_site_aniso_U_13
_atom_site_aniso_U_12
C1 0.043(3) 0.039(3) 0.037(2) 0.016(2) 0.019(2) 0.016(2)
C2 0.041(3) 0.042(3) 0.039(2) 0.020(2) 0.020(2) 0.018(2)
C3 0.037(2) 0.044(3) 0.032(2) 0.015(2) 0.0150(19) 0.014(2)
C4 0.045(3) 0.044(3) 0.028(2) 0.0148(19) 0.019(2) 0.016(2)
C5 0.040(3) 0.043(3) 0.034(2) 0.0137(19) 0.017(2) 0.016(2)
C6 0.042(3) 0.046(3) 0.035(2) 0.013(2) 0.017(2) 0.022(2)
C7 0.051(3) 0.045(3) 0.047(3) 0.018(2) 0.023(2) 0.021(2)
C8 0.046(3) 0.060(3) 0.037(3) 0.009(2) 0.015(2) 0.022(2)
C9 0.058(3) 0.066(3) 0.037(3) 0.025(2) 0.024(2) 0.035(2)
C10 0.052(3) 0.054(3) 0.041(3) 0.024(2) 0.025(2) 0.029(2)
C11 0.046(3) 0.049(3) 0.039(2) 0.017(2) 0.023(2) 0.018(2)
C12 0.047(3) 0.046(3) 0.032(2) 0.020(2) 0.018(2) 0.022(2)
C13 0.054(3) 0.055(3) 0.043(3) 0.021(2) 0.021(2) 0.029(2)
C14 0.060(3) 0.050(3) 0.042(3) 0.019(2) 0.023(2) 0.027(2)
C15 0.046(3) 0.040(3) 0.041(2) 0.017(2) 0.025(2) 0.016(2)
C16 0.048(3) 0.045(3) 0.040(2) 0.021(2) 0.026(2) 0.017(2)
C17 0.052(3) 0.047(3) 0.034(2) 0.016(2) 0.020(2) 0.022(2)
C18 0.050(3) 0.048(3) 0.050(3) 0.020(2) 0.031(2) 0.013(2)
C19 0.052(3) 0.041(3) 0.050(3) 0.017(2) 0.025(2) 0.018(2)
C20 0.061(3) 0.046(3) 0.037(3) 0.022(2) 0.021(2) 0.021(2)
C21 0.064(3) 0.049(3) 0.046(3) 0.018(2) 0.026(3) 0.023(3)
C22 0.107(5) 0.046(3) 0.087(4) 0.014(3) 0.047(4) 0.032(3)
C23 0.082(4) 0.055(3) 0.052(3) 0.020(2) 0.041(3) 0.027(3)
C24 0.083(4) 0.044(3) 0.053(3) 0.024(2) 0.045(3) 0.021(3)
C25 0.055(3) 0.045(3) 0.038(2) 0.017(2) 0.028(2) 0.019(2)
C26 0.057(3) 0.057(3) 0.038(2) 0.019(2) 0.021(2) 0.029(2)
C27 0.057(3) 0.061(3) 0.034(2) 0.017(2) 0.025(2) 0.025(3)
C28 0.056(3) 0.047(3) 0.034(2) 0.019(2) 0.025(2) 0.022(2)
C29 0.048(3) 0.050(3) 0.035(2) 0.021(2) 0.018(2) 0.022(2)
C30 0.058(3) 0.046(3) 0.035(2) 0.016(2) 0.024(2) 0.028(2)
C31 0.056(3) 0.058(3) 0.037(3) 0.020(2) 0.021(2) 0.027(2)
C32 0.055(3) 0.071(3) 0.044(3) 0.025(2) 0.021(2) 0.034(3)
C33 0.076(3) 0.059(3) 0.036(3) 0.019(2) 0.019(2) 0.049(3)
C34 0.085(3) 0.041(3) 0.047(3) 0.024(2) 0.032(3) 0.034(3)
C35 0.059(3) 0.041(3) 0.043(3) 0.016(2) 0.017(2) 0.023(2)
C36 0.055(3) 0.048(3) 0.036(2) 0.024(2) 0.022(2) 0.027(2)
C37 0.061(3) 0.050(3) 0.041(3) 0.027(2) 0.021(2) 0.028(2)
C38 0.057(3) 0.050(3) 0.042(3) 0.017(2) 0.027(2) 0.027(2)
C39 0.046(3) 0.038(3) 0.037(2) 0.015(2) 0.018(2) 0.016(2)
C40 0.052(3) 0.048(3) 0.034(2) 0.013(2) 0.019(2) 0.018(2)
C41 0.051(3) 0.055(3) 0.040(3) 0.018(2) 0.016(2) 0.010(2)
C42 0.044(3) 0.065(3) 0.033(2) 0.020(2) 0.013(2) 0.011(2)
C43 0.043(3) 0.067(3) 0.034(3) 0.016(2) 0.014(2) 0.017(2)
C44 0.052(3) 0.066(3) 0.030(2) 0.024(2) 0.016(2) 0.026(2)
C45 0.0589(12) 0.0721(18) 0.0405(13) 0.0269(13) 0.0165(10) 0.0347(13)
C46 0.0589(12) 0.0721(18) 0.0405(13) 0.0269(13) 0.0165(10) 0.0347(13)
C47 0.0589(12) 0.0721(18) 0.0405(13) 0.0269(13) 0.0165(10) 0.0347(13)
C48 0.0589(12) 0.0721(18) 0.0405(13) 0.0269(13) 0.0165(10) 0.0347(13)
C49 0.0589(12) 0.0721(18) 0.0405(13) 0.0269(13) 0.0165(10) 0.0347(13)
C50 0.0589(12) 0.0721(18) 0.0405(13) 0.0269(13) 0.0165(10) 0.0347(13)
F11 0.0670(10) 0.1182(18) 0.0518(11) 0.0392(13) 0.0253(9) 0.0487(11)
F12 0.0670(10) 0.1182(18) 0.0518(11) 0.0392(13) 0.0253(9) 0.0487(11)
F13 0.0670(10) 0.1182(18) 0.0518(11) 0.0392(13) 0.0253(9) 0.0487(11)
F14 0.0670(10) 0.1182(18) 0.0518(11) 0.0392(13) 0.0253(9) 0.0487(11)
F15 0.0670(10) 0.1182(18) 0.0518(11) 0.0392(13) 0.0253(9) 0.0487(11)
C45A 0.0589(12) 0.0721(18) 0.0405(13) 0.0269(13) 0.0165(10) 0.0347(13)
C46A 0.0589(12) 0.0721(18) 0.0405(13) 0.0269(13) 0.0165(10) 0.0347(13)
C47A 0.0589(12) 0.0721(18) 0.0405(13) 0.0269(13) 0.0165(10) 0.0347(13)
C48A 0.0589(12) 0.0721(18) 0.0405(13) 0.0269(13) 0.0165(10) 0.0347(13)
C49A 0.0589(12) 0.0721(18) 0.0405(13) 0.0269(13) 0.0165(10) 0.0347(13)
C50A 0.0589(12) 0.0721(18) 0.0405(13) 0.0269(13) 0.0165(10) 0.0347(13)
F11A 0.0670(10) 0.1182(18) 0.0518(11) 0.0392(13) 0.0253(9) 0.0487(11)
F12A 0.0670(10) 0.1182(18) 0.0518(11) 0.0392(13) 0.0253(9) 0.0487(11)
F13A 0.0670(10) 0.1182(18) 0.0518(11) 0.0392(13) 0.0253(9) 0.0487(11)
F14A 0.0670(10) 0.1182(18) 0.0518(11) 0.0392(13) 0.0253(9) 0.0487(11)
F15A 0.0670(10) 0.1182(18) 0.0518(11) 0.0392(13) 0.0253(9) 0.0487(11)
C51 0.045(3) 0.066(3) 0.034(2) 0.025(2) 0.022(2) 0.025(2)
C52 0.054(3) 0.077(3) 0.040(3) 0.029(2) 0.022(2) 0.027(3)
C53 0.053(3) 0.057(3) 0.037(3) 0.024(2) 0.023(2) 0.022(2)
C54 0.050(3) 0.057(3) 0.035(2) 0.023(2) 0.025(2) 0.020(2)
C55 0.045(3) 0.064(3) 0.031(2) 0.018(2) 0.023(2) 0.028(2)
C56 0.045(3) 0.050(3) 0.041(3) 0.019(2) 0.020(2) 0.025(2)
C63 0.060(3) 0.069(3) 0.039(3) 0.020(2) 0.031(2) 0.031(3)
C62 0.066(3) 0.051(3) 0.041(3) 0.010(2) 0.023(2) 0.030(2)
C59 0.057(3) 0.059(3) 0.035(2) 0.017(2) 0.017(2) 0.029(2)
C58 0.062(3) 0.046(3) 0.046(3) 0.015(2) 0.029(2) 0.022(2)
C57 0.059(3) 0.056(3) 0.039(3) 0.014(2) 0.032(2) 0.029(2)
C60 0.069(3) 0.052(3) 0.058(3) 0.016(3) 0.025(3) 0.031(3)
C61 0.148(6) 0.044(3) 0.069(4) 0.024(3) 0.052(4) 0.028(3)
C64 0.041(3) 0.049(3) 0.038(2) 0.020(2) 0.025(2) 0.014(2)
C65 0.044(3) 0.052(3) 0.040(3) 0.014(2) 0.019(2) 0.015(2)
C66 0.042(3) 0.052(3) 0.033(2) 0.012(2) 0.020(2) 0.015(2)
C67 0.044(3) 0.051(3) 0.030(2) 0.015(2) 0.020(2) 0.018(2)
C68 0.043(3) 0.049(3) 0.033(2) 0.016(2) 0.020(2) 0.021(2)
C69 0.039(2) 0.046(3) 0.036(2) 0.019(2) 0.017(2) 0.015(2)
C74 0.046(3) 0.043(3) 0.031(2) 0.020(2) 0.022(2) 0.015(2)
C73 0.043(3) 0.051(3) 0.042(3) 0.019(2) 0.022(2) 0.015(2)
C72 0.043(3) 0.067(3) 0.034(2) 0.029(2) 0.017(2) 0.020(2)
C71 0.041(3) 0.054(3) 0.047(3) 0.026(2) 0.021(2) 0.018(2)
C70 0.048(3) 0.054(3) 0.034(2) 0.018(2) 0.021(2) 0.022(2)
C75 0.042(3) 0.051(3) 0.031(2) 0.020(2) 0.0187(19) 0.022(2)
C76 0.047(3) 0.048(3) 0.030(2) 0.019(2) 0.015(2) 0.024(2)
C77 0.048(3) 0.046(3) 0.036(2) 0.016(2) 0.021(2) 0.019(2)
C78 0.053(3) 0.047(3) 0.030(2) 0.011(2) 0.021(2) 0.016(2)
N1 0.047(2) 0.039(2) 0.0276(18) 0.0108(16) 0.0149(16) 0.0178(17)
N2 0.047(2) 0.045(2) 0.039(2) 0.0181(17) 0.0208(18) 0.0231(18)
N3 0.047(2) 0.045(2) 0.0326(19) 0.0185(17) 0.0152(17) 0.0183(18)
N4 0.058(2) 0.041(2) 0.0310(19) 0.0212(17) 0.0155(18) 0.0287(19)
N5 0.040(2) 0.059(2) 0.035(2) 0.0215(18) 0.0122(17) 0.0171(18)
N6 0.041(2) 0.061(2) 0.035(2) 0.0201(18) 0.0164(17) 0.0204(19)
N7 0.042(2) 0.060(2) 0.0291(19) 0.0161(17) 0.0124(16) 0.0213(19)
N8 0.046(2) 0.049(2) 0.0315(19) 0.0187(17) 0.0165(17) 0.0164(18)
O1 0.127(3) 0.060(2) 0.084(3) 0.033(2) 0.080(3) 0.038(2)
O2 0.062(2) 0.056(2) 0.072(2) 0.0169(18) 0.0319(19) 0.0181(18)
O3 0.137(4) 0.065(3) 0.106(3) 0.007(2) 0.079(3) 0.032(3)
O4 0.109(3) 0.048(2) 0.047(2) 0.0222(16) 0.039(2) 0.0290(19)
F1 0.0495(15) 0.0478(16) 0.0445(15) 0.0128(12) 0.0113(12) 0.0121(12)
F2 0.0562(17) 0.0696(19) 0.0415(15) 0.0121(14) 0.0054(13) 0.0190(15)
F3 0.0706(19) 0.095(2) 0.0365(15) 0.0321(14) 0.0163(13) 0.0440(16)
F4 0.0650(17) 0.0714(18) 0.0532(16) 0.0401(14) 0.0293(14) 0.0358(14)
F5 0.0519(16) 0.0513(16) 0.0432(14) 0.0192(12) 0.0148(13) 0.0182(13)
F6 0.0610(18) 0.095(2) 0.0640(18) 0.0450(17) 0.0285(15) 0.0269(16)
F7 0.0586(19) 0.121(3) 0.0654(19) 0.0405(18) 0.0197(16) 0.0395(18)
F8 0.105(2) 0.084(2) 0.0455(16) 0.0331(15) 0.0259(16) 0.0635(18)
F9 0.117(2) 0.0518(18) 0.0637(19) 0.0336(15) 0.0354(18) 0.0333(17)
F10 0.072(2) 0.0601(18) 0.0582(17) 0.0290(14) 0.0215(15) 0.0141(15)
F16 0.0587(16) 0.0588(17) 0.0451(15) 0.0143(13) 0.0219(13) 0.0325(14)
F17 0.0587(17) 0.0600(17) 0.0563(16) 0.0303(13) 0.0188(13) 0.0301(14)
F18 0.0600(17) 0.088(2) 0.0395(15) 0.0356(14) 0.0173(13) 0.0308(15)
F19 0.0595(17) 0.0721(18) 0.0325(13) 0.0115(13) 0.0215(13) 0.0198(14)
F20 0.0547(16) 0.0511(16) 0.0396(14) 0.0171(12) 0.0192(12) 0.0259(13)

loop_
_atom_type_symbol
_atom_type_description
_atom_type_scat_dispersion_real
_atom_type_scat_dispersion_imag
_atom_type_scat_source
C C 0.0033 0.0016 'International Tables Vol C Tables 4.2.6.8 and 6.1.1.4'
H H 0.0000 0.0000 'International Tables Vol C Tables 4.2.6.8 and 6.1.1.4'
N N 0.0061 0.0033 'International Tables Vol C Tables 4.2.6.8 and 6.1.1.4'
O O 0.0106 0.0060 'International Tables Vol C Tables 4.2.6.8 and 6.1.1.4'
F F 0.0171 0.0103 'International Tables Vol C Tables 4.2.6.8 and 6.1.1.4'

loop_
_geom_angle_atom_site_label_1
_geom_angle_atom_site_label_2
_geom_angle_atom_site_label_3
_geom_angle
C2 C1 C39 134.7(4)
N1 C1 C2 106.6(3)
N1 C1 C39 116.2(4)
C3 C2 C1 107.6(4)
C2 C3 C4 108.8(4)
C2 C3 C76 125.9(4)
C4 C3 C76 124.9(4)
C3 C4 C5 133.4(4)
N1 C4 C3 106.6(4)
N1 C4 C5 120.0(4)
C4 C5 C6 119.4(4)
C12 C5 C4 121.9(4)
C12 C5 C6 118.7(4)
C7 C6 C5 120.0(4)
C11 C6 C5 124.5(4)
C11 C6 C7 115.4(4)
C8 C7 C6 122.7(4)
F1 C7 C6 120.1(4)
F1 C7 C8 117.1(4)
C7 C8 C9 118.8(4)
F2 C8 C7 119.7(4)
F2 C8 C9 121.5(4)
C10 C9 C8 120.6(4)
F3 C9 C8 118.1(4)
F3 C9 C10 121.3(4)
C9 C10 C11 119.6(4)
F4 C10 C9 120.7(4)
F4 C10 C11 119.7(4)
C10 C11 C6 122.8(4)
F5 C11 C6 120.6(4)
F5 C11 C10 116.5(4)
C5 C12 C13 130.1(4)
N2 C12 C5 124.9(4)
N2 C12 C13 105.0(4)
C14 C13 C12 109.8(4)
C13 C14 C15 109.0(4)
C16 C15 C14 129.5(4)
N2 C15 C14 105.0(4)
N2 C15 C16 125.5(4)
C15 C16 C17 116.6(4)
C15 C16 C25 125.6(4)
C25 C16 C17 117.7(4)
C18 C17 C16 122.6(4)
C24 C17 C16 119.7(4)
C24 C17 C18 117.6(4)
C19 C18 C17 122.1(4)
C18 C19 C20 119.6(4)
C19 C20 C21 122.5(4)
C23 C20 C19 118.2(4)
C23 C20 C21 119.3(4)
O1 C21 C20 125.2(5)
O1 C21 O2 123.2(5)
O2 C21 C20 111.6(4)
C24 C23 C20 121.9(4)
C23 C24 C17 120.7(4)
C16 C25 C26 125.5(4)
N3 C25 C16 125.6(4)
N3 C25 C26 108.8(4)
C27 C26 C25 107.6(4)
C26 C27 C28 108.2(4)
C29 C28 C27 126.7(4)
N3 C28 C27 108.3(4)
N3 C28 C29 124.9(4)
C28 C29 C30 119.8(4)
C28 C29 C36 123.5(4)
C36 C29 C30 116.7(4)
C31 C30 C29 122.0(4)
C35 C30 C29 121.6(4)
C35 C30 C31 116.2(4)
C32 C31 C30 121.7(4)
F6 C31 C30 119.6(4)
F6 C31 C32 118.7(4)
C33 C32 C31 120.2(5)
F7 C32 C31 119.7(4)
F7 C32 C33 120.1(4)
C32 C33 C34 120.4(4)
F8 C33 C32 120.2(5)
F8 C33 C34 119.4(5)
C33 C34 C35 119.5(4)
F9 C34 C33 121.0(4)
F9 C34 C35 119.5(5)
C34 C35 C30 122.0(5)
F10 C35 C30 119.5(4)
F10 C35 C34 118.4(4)
C37 C36 C29 135.6(4)
N4 C36 C29 118.4(4)
N4 C36 C37 105.6(4)
C38 C37 C36 108.4(4)
C37 C38 C39 107.4(4)
C38 C39 C1 137.9(4)
N4 C39 C1 115.8(4)
N4 C39 C38 106.1(4)
C41 C40 C78 136.6(4)
N5 C40 C41 107.3(4)
N5 C40 C78 115.6(4)
C42 C41 C40 106.7(4)
C41 C42 C43 109.6(4)
C44 C43 C42 136.9(4)
N5 C43 C42 105.4(4)
N5 C43 C44 117.5(4)
C43 C44 C45 118.5(5)
C43 C44 C45A 115.6(6)
C45 C44 C45A 2.9(7)
C51 C44 C43 123.9(4)
C51 C44 C45 117.6(5)
C51 C44 C45A 120.5(6)
C46 C45 C44 123.8(5)
C46 C45 C50 120.0
C50 C45 C44 116.2(5)
C45 C46 C47 120.0
F11 C46 C45 118.0(5)
F11 C46 C47 122.0(5)
C48 C47 C46 120.0
F12 C47 C46 118.1(5)
F12 C47 C48 121.7(5)
C47 C48 C49 120.0
F13 C48 C47 120.6(5)
F13 C48 C49 119.4(5)
C48 C49 C50 120.0
F14 C49 C48 117.9(5)
F14 C49 C50 121.9(5)
C49 C50 C45 120.0
F15 C50 C45 123.5(7)
F15 C50 C49 116.1(7)
C46A C45A C44 115.1(7)
C46A C45A C50A 120.0
C50A C45A C44 124.7(7)
C45A C46A C47A 120.0
F11A C46A C45A 126.4(7)
F11A C46A C47A 113.5(7)
C48A C47A C46A 120.0
F12A C47A C46A 122.8(6)
F12A C47A C48A 116.8(6)
C47A C48A C49A 120.0
F13A C48A C47A 122.4(6)
F13A C48A C49A 117.5(6)
C50A C49A C48A 120.0
F14A C49A C48A 118.9(7)
F14A C49A C50A 120.5(7)
C49A C50A C45A 120.0
F15A C50A C45A 118.4(8)
F15A C50A C49A 120.6(9)
C44 C51 C52 125.9(4)
N6 C51 C44 125.1(4)
N6 C51 C52 109.0(4)
C53 C52 C51 107.4(4)
C52 C53 C54 105.8(4)
C55 C54 C53 122.8(4)
N6 C54 C53 110.5(4)
N6 C54 C55 126.6(4)
C54 C55 C56 118.5(3)
C64 C55 C54 124.9(4)
C64 C55 C56 116.6(4)
C63 C56 C55 121.8(2)
C63 C56 C57 120.0
C57 C56 C55 118.1(2)
C62 C63 C56 120.0
C59 C62 C63 120.0
C62 C59 C58 120.0
C62 C59 C60 116.9(3)
C58 C59 C60 123.1(3)
C57 C58 C59 120.0
C58 C57 C56 120.0
O3 C60 C59 123.5(5)
O3 C60 O4 123.6(5)
O4 C60 C59 112.8(4)
C55 C64 C65 129.4(4)
N7 C64 C55 125.3(4)
N7 C64 C65 105.3(4)
C66 C65 C64 109.0(4)
C65 C66 C67 108.9(4)
C68 C67 C66 130.6(4)
N7 C67 C66 105.4(4)
N7 C67 C68 124.1(4)
C67 C68 C69 117.7(3)
C75 C68 C67 122.8(4)
C75 C68 C69 119.4(3)
C74 C69 C68 121.8(2)
C74 C69 C70 120.0
C70 C69 C68 117.6(2)
C73 C74 C69 120.0
F20 C74 C69 123.4(2)
F20 C74 C73 116.6(2)
C74 C73 C72 120.0
F19 C73 C74 120.2(2)
F19 C73 C72 119.8(2)
C73 C72 C71 120.0
F18 C72 C73 120.4(2)
F18 C72 C71 119.6(2)
C70 C71 C72 120.0
F17 C71 C72 120.2(2)
F17 C71 C70 119.8(2)
C71 C70 C69 120.0
F16 C70 C69 122.8(2)
F16 C70 C71 117.1(2)
C76 C75 C68 132.8(4)
N8 C75 C68 121.2(4)
N8 C75 C76 105.6(4)
C75 C76 C3 126.8(4)
C77 C76 C3 123.7(4)
C77 C76 C75 108.7(4)
C78 C77 C76 107.8(4)
C77 C78 C40 132.5(4)
N8 C78 C40 116.8(4)
N8 C78 C77 106.8(4)
C4 N1 C1 110.4(3)
C15 N2 C12 111.2(3)
C28 N3 C25 107.0(3)
C36 N4 C39 112.4(4)
C40 N5 C43 111.0(4)
C54 N6 C51 107.3(4)
C64 N7 C67 111.3(3)
C75 N8 C78 111.0(3)
C21 O2 C22 115.9(4)
C60 O4 C61 115.5(4)

loop_
_geom_bond_atom_site_label_1
_geom_bond_atom_site_label_2
_geom_bond_distance
C1 C2 1.393(5)
C1 C39 1.413(6)
C1 N1 1.385(5)
C2 C3 1.384(5)
C3 C4 1.396(6)
C3 C76 1.473(6)
C4 C5 1.416(6)
C4 N1 1.359(5)
C5 C6 1.475(6)
C5 C12 1.407(6)
C6 C7 1.394(6)
C6 C11 1.383(6)
C7 C8 1.377(6)
C7 F1 1.332(5)
C8 C9 1.380(6)
C8 F2 1.338(5)
C9 C10 1.350(6)
C9 F3 1.344(5)
C10 C11 1.380(6)
C10 F4 1.334(5)
C11 F5 1.337(5)
C12 C13 1.416(6)
C12 N2 1.390(5)
C13 C14 1.335(6)
C14 C15 1.434(6)
C15 C16 1.386(6)
C15 N2 1.376(5)
C16 C17 1.487(6)
C16 C25 1.404(6)
C17 C18 1.385(6)
C17 C24 1.382(6)
C18 C19 1.373(6)
C19 C20 1.388(6)
C20 C21 1.477(7)
C20 C23 1.383(6)
C21 O1 1.172(5)
C21 O2 1.344(5)
C22 O2 1.450(6)
C23 C24 1.359(6)
C25 C26 1.435(6)
C25 N3 1.383(5)
C26 C27 1.323(6)
C27 C28 1.451(6)
C28 C29 1.388(6)
C28 N3 1.364(5)
C29 C30 1.497(6)
C29 C36 1.410(6)
C30 C31 1.388(6)
C30 C35 1.382(6)
C31 C32 1.369(6)
C31 F6 1.335(5)
C32 C33 1.347(7)
C32 F7 1.337(5)
C33 C34 1.362(7)
C33 F8 1.342(5)
C34 C35 1.372(6)
C34 F9 1.332(5)
C35 F10 1.341(5)
C36 C37 1.404(6)
C36 N4 1.346(5)
C37 C38 1.381(6)
C38 C39 1.401(6)
C39 N4 1.353(5)
C40 C41 1.406(6)
C40 C78 1.427(6)
C40 N5 1.358(5)
C41 C42 1.363(6)
C42 C43 1.408(6)
C43 C44 1.392(6)
C43 N5 1.360(5)
C44 C45 1.514(6)
C44 C45A 1.540(7)
C44 C51 1.392(6)
C45 C46 1.3900
C45 C50 1.3900
C46 C47 1.3900
C46 F11 1.299(8)
C47 C48 1.3900
C47 F12 1.316(7)
C48 C49 1.3900
C48 F13 1.349(7)
C49 C50 1.3900
C49 F14 1.346(9)
C50 F15 1.291(11)
C45A C46A 1.3900
C45A C50A 1.3900
C46A C47A 1.3900
C46A F11A 1.360(11)
C47A C48A 1.3900
C47A F12A 1.355(9)
C48A C49A 1.3900
C48A F13A 1.297(9)
C49A C50A 1.3900
C49A F14A 1.277(11)
C50A F15A 1.310(14)
C51 C52 1.455(6)
C51 N6 1.376(5)
C52 C53 1.364(6)
C53 C54 1.460(6)
C54 C55 1.422(6)
C54 N6 1.351(5)
C55 C56 1.507(5)
C55 C64 1.389(6)
C56 C63 1.3900
C56 C57 1.3900
C63 C62 1.3900
C62 C59 1.3900
C59 C58 1.3900
C59 C60 1.493(6)
C58 C57 1.3900
C60 O3 1.208(6)
C60 O4 1.326(6)
C61 O4 1.450(6)
C64 C65 1.429(6)
C64 N7 1.369(5)
C65 C66 1.354(6)
C66 C67 1.417(6)
C67 C68 1.416(6)
C67 N7 1.391(5)
C68 C69 1.513(4)
C68 C75 1.407(6)
C69 C74 1.3900
C69 C70 1.3900
C74 C73 1.3900
C74 F20 1.295(3)
C73 C72 1.3900
C73 F19 1.323(3)
C72 C71 1.3900
C72 F18 1.340(3)
C71 C70 1.3900
C71 F17 1.320(3)
C70 F16 1.306(3)
C75 C76 1.403(6)
C75 N8 1.377(5)
C76 C77 1.398(6)
C77 C78 1.386(6)
C78 N8 1.381(5)

loop_
_platon_squeeze_void_nr
_platon_squeeze_void_average_x
_platon_squeeze_void_average_y
_platon_squeeze_void_average_z
_platon_squeeze_void_volume
_platon_squeeze_void_count_electrons
_platon_squeeze_void_content
1 0.500 0.573 0.318 1404 420 ' '
